data_7018263
loop_
_publ_author_name
'Ohgo, Yoshiki'
'Neya, Saburo'
'Hashizume, Daisuke'
'Ozeki, Tomoji'
'Nakamura, Mikio'

_publ_section_title
;
 Unusual electronic structure of bis-isocyanide complexes of iron(iii)
 porphyrinoids.
;
_journal_issue 11
_journal_name_full 'Dalton transactions (Cambridge, England : 2003)'
_journal_page_first 3126
_journal_page_last 3129
_journal_paper_doi 10.1039/c2dt12249a
_journal_volume 41
_journal_year 2012
_chemical_formula_sum 'C42 H54 Cl Fe N6 O4'
_chemical_formula_weight 798.2
_chemical_name_common Corrphycene
_chemical_name_systematic
;
?
;
_space_group_IT_number 43
_symmetry_cell_setting orthorhombic
_symmetry_space_group_name_Hall 'F 2 -2d'
_symmetry_space_group_name_H-M 'F d d 2'
_atom_sites_solution_hydrogens geom
_atom_sites_solution_primary direct
_atom_sites_solution_secondary difmap
_audit_creation_method SHELXL-97
_cell_angle_alpha 90.00
_cell_angle_beta 90.00
_cell_angle_gamma 90.00
_cell_formula_units_Z 16
_cell_length_a 44.698(8)
_cell_length_b 43.079(7)
_cell_length_c 8.486(1)
_cell_measurement_reflns_used 21651
_cell_measurement_temperature 296
_cell_measurement_theta_max 39.2181
_cell_measurement_theta_min 2.0343
_cell_volume 16340(4)
_computing_cell_refinement HKL2000
_computing_data_collection CrystalClear
_computing_data_reduction HKL2000
_computing_molecular_graphics 'SV (Nemoto & Ohashi, 1993)'
_computing_publication_material SHELXL-97
_computing_structure_refinement 'SHELXL-97 (Sheldrick, 1997)'
_computing_structure_solution SIR-2004
_diffrn_ambient_temperature 296
_diffrn_detector_area_resol_mean 14.7059
_diffrn_measured_fraction_theta_full 0.973
_diffrn_measured_fraction_theta_max 0.973
_diffrn_measurement_device_type 'Rigaku AFC-8 with Mercury CCD detector'
_diffrn_measurement_method \w-scan
_diffrn_radiation_monochromator Si(111)
_diffrn_radiation_source 'KEK PF-AR NW2 Station Undulator'
_diffrn_radiation_type Synchrotron
_diffrn_radiation_wavelength 0.68878
_diffrn_reflns_av_R_equivalents 0.0870
_diffrn_reflns_av_sigmaI/netI 0.0982
_diffrn_reflns_limit_h_max 82
_diffrn_reflns_limit_h_min -82
_diffrn_reflns_limit_k_max 79
_diffrn_reflns_limit_k_min -79
_diffrn_reflns_limit_l_max 15
_diffrn_reflns_limit_l_min -15
_diffrn_reflns_number 62992
_diffrn_reflns_theta_full 39.23
_diffrn_reflns_theta_max 39.2181
_diffrn_reflns_theta_min 2.0343
_exptl_absorpt_coefficient_mu 0.390
_exptl_absorpt_correction_T_max 1.0000
_exptl_absorpt_correction_T_min 0.4860
_exptl_absorpt_correction_type multi-scan
_exptl_absorpt_process_details
;
MULABS, Blessing, R. H., 1995, Acta Cryst. A51, 33-38
;
_exptl_crystal_colour purple
_exptl_crystal_density_diffrn 1.298
_exptl_crystal_density_method 'not measured'
_exptl_crystal_description platelet
_exptl_crystal_F_000 6864
_exptl_crystal_size_max 0.1610
_exptl_crystal_size_mid 0.1030
_exptl_crystal_size_min 0.0560
_refine_diff_density_max 0.580
_refine_diff_density_min -1.100
_refine_diff_density_rms 0.089
_refine_ls_abs_structure_details 'Flack H D (1983), Acta Cryst. A39, 876-881'
_refine_ls_abs_structure_Flack 0.007(9)
_refine_ls_extinction_method none
_refine_ls_goodness_of_fit_ref 0.948
_refine_ls_hydrogen_treatment constr
_refine_ls_matrix_type full
_refine_ls_number_parameters 505
_refine_ls_number_reflns 22491
_refine_ls_number_restraints 1
_refine_ls_restrained_S_all 0.948
_refine_ls_R_factor_all 0.0822
_refine_ls_R_factor_gt 0.0521
_refine_ls_shift/su_max 0.003
_refine_ls_shift/su_mean 0.000
_refine_ls_structure_factor_coef Fsqd
_refine_ls_weighting_details 'calc w=1/[\s^2^(Fo^2^)+(0.0690P)^2^+0.0000P] where P=(Fo^2^+2Fc^2^)/3'
_refine_ls_weighting_scheme calc
_refine_ls_wR_factor_gt 0.1208
_refine_ls_wR_factor_ref 0.1423
_reflns_number_gt 15179
_reflns_number_total 22491
_reflns_threshold_expression >2sigma(I)
_cod_data_source_file c2dt12249a.txt
_cod_data_source_block '[Fe(EtioCn)(BuNC)2]ClO4'
_cod_original_cell_volume 16339(5)
_cod_database_code 7018263

loop_
_symmetry_equiv_pos_as_xyz
'x, y, z'
'-x, -y, z'
'-x+1/4, y+1/4, z+1/4'
'x+3/4, -y+3/4, z+1/4'
'x, y+1/2, z+1/2'
'-x, -y+1/2, z+1/2'
'-x+1/4, y+3/4, z+3/4'
'x+3/4, -y+5/4, z+3/4'
'x+1/2, y, z+1/2'
'-x+1/2, -y, z+1/2'
'-x+3/4, y+1/4, z+3/4'
'x+5/4, -y+3/4, z+3/4'
'x+1/2, y+1/2, z'
'-x+1/2, -y+1/2, z'
'-x+3/4, y+3/4, z+1/4'
'x+5/4, -y+5/4, z+1/4'

loop_
_atom_site_label
_atom_site_type_symbol
_atom_site_fract_x
_atom_site_fract_y
_atom_site_fract_z
_atom_site_U_iso_or_equiv
_atom_site_adp_type
_atom_site_occupancy
_atom_site_symmetry_multiplicity
_atom_site_calc_flag
_atom_site_refinement_flags
Fe1 Fe 0.270644(4) 0.365372(5) 0.69199(3) 0.01566(4) Uani 1 1 d .
Cl1 Cl 0.356797(9) 0.493987(10) 1.15473(6) 0.02468(8) Uani 1 1 d .
N1 N 0.29776(3) 0.35534(3) 0.52222(18) 0.0176(2) Uani 1 1 d .
N2 N 0.25765(3) 0.39399(3) 0.53034(18) 0.0172(2) Uani 1 1 d .
N3 N 0.23977(3) 0.38356(3) 0.84141(19) 0.0184(2) Uani 1 1 d .
N4 N 0.29113(3) 0.33357(3) 0.82910(19) 0.0187(2) Uani 1 1 d .
N5 N 0.31568(3) 0.41829(3) 0.7374(2) 0.0208(2) Uani 1 1 d .
N6 N 0.22153(3) 0.31769(4) 0.6144(2) 0.0269(3) Uani 1 1 d .
O1 O 0.32921(5) 0.51023(6) 1.1275(4) 0.0704(8) Uani 1 1 d .
O2 O 0.35094(5) 0.46129(4) 1.1692(2) 0.0434(4) Uani 1 1 d .
O3 O 0.37677(5) 0.49878(5) 1.0249(3) 0.0471(5) Uani 1 1 d .
O4 O 0.37075(4) 0.50541(4) 1.2973(2) 0.0344(3) Uani 1 1 d .
C1 C 0.32378(3) 0.33923(4) 0.5173(2) 0.0192(3) Uani 1 1 d .
C2 C 0.33848(4) 0.34458(4) 0.3674(2) 0.0211(3) Uani 1 1 d .
C3 C 0.32118(4) 0.36499(4) 0.2830(2) 0.0188(3) Uani 1 1 d .
C4 C 0.29586(3) 0.37220(4) 0.3836(2) 0.0175(2) Uani 1 1 d .
C5 C 0.27315(3) 0.39441(4) 0.3888(2) 0.0172(2) Uani 1 1 d .
C6 C 0.26432(3) 0.42124(4) 0.2970(2) 0.0182(3) Uani 1 1 d .
C7 C 0.24413(3) 0.43715(4) 0.3900(2) 0.0193(3) Uani 1 1 d .
C8 C 0.24075(3) 0.42007(4) 0.5357(2) 0.0182(3) Uani 1 1 d .
C9 C 0.22495(3) 0.42823(4) 0.6700(2) 0.0199(3) Uani 1 1 d .
H9 H 0.2140 0.4465 0.6666 0.024 Uiso 1 1 calc R
C10 C 0.22421(3) 0.41135(4) 0.8087(2) 0.0191(3) Uani 1 1 d .
C11 C 0.20471(3) 0.41907(4) 0.9382(2) 0.0207(3) Uani 1 1 d .
C12 C 0.20701(3) 0.39593(4) 1.0453(2) 0.0209(3) Uani 1 1 d .
C13 C 0.22895(3) 0.37387(4) 0.9836(2) 0.0199(3) Uani 1 1 d .
C14 C 0.23576(4) 0.34702(5) 1.0700(3) 0.0254(3) Uani 1 1 d .
H14 H 0.2222 0.3434 1.1508 0.030 Uiso 1 1 calc R
C15 C 0.25792(4) 0.32479(5) 1.0630(3) 0.0256(3) Uani 1 1 d .
H15 H 0.2555 0.3093 1.1385 0.031 Uiso 1 1 calc R
C16 C 0.28337(4) 0.32000(4) 0.9684(2) 0.0209(3) Uani 1 1 d .
C17 C 0.30641(4) 0.29851(4) 1.0208(2) 0.0240(3) Uani 1 1 d .
C18 C 0.32848(4) 0.29925(4) 0.9110(2) 0.0233(3) Uani 1 1 d .
C19 C 0.31874(4) 0.31993(4) 0.7884(2) 0.0204(3) Uani 1 1 d .
C20 C 0.33379(4) 0.32263(4) 0.6468(2) 0.0223(3) Uani 1 1 d .
H20 H 0.3521 0.3125 0.6377 0.027 Uiso 1 1 calc R
C21 C 0.36863(4) 0.33158(5) 0.3224(3) 0.0297(4) Uani 1 1 d .
H21A H 0.3694 0.3286 0.2091 0.036 Uiso 1 1 calc R
H21B H 0.3713 0.3115 0.3719 0.036 Uiso 1 1 calc R
C22 C 0.39400(5) 0.35312(7) 0.3728(4) 0.0424(6) Uani 1 1 d .
H22A H 0.3916 0.3729 0.3227 0.064 Uiso 1 1 calc R
H22B H 0.4128 0.3442 0.3421 0.064 Uiso 1 1 calc R
H22C H 0.3935 0.3557 0.4851 0.064 Uiso 1 1 calc R
C23 C 0.32789(4) 0.37784(4) 0.1233(2) 0.0239(3) Uani 1 1 d .
H23A H 0.3345 0.3989 0.1332 0.036 Uiso 1 1 calc R
H23B H 0.3102 0.3771 0.0596 0.036 Uiso 1 1 calc R
H23C H 0.3433 0.3657 0.0745 0.036 Uiso 1 1 calc R
C24 C 0.27571(4) 0.43134(4) 0.1405(2) 0.0224(3) Uani 1 1 d .
H24A H 0.2636 0.4481 0.1018 0.034 Uiso 1 1 calc R
H24B H 0.2748 0.4143 0.0680 0.034 Uiso 1 1 calc R
H24C H 0.2961 0.4382 0.1507 0.034 Uiso 1 1 calc R
C25 C 0.23046(4) 0.46814(4) 0.3556(2) 0.0220(3) Uani 1 1 d .
H25A H 0.2126 0.4708 0.4194 0.026 Uiso 1 1 calc R
H25B H 0.2246 0.4690 0.2456 0.026 Uiso 1 1 calc R
C26 C 0.25260(5) 0.49438(5) 0.3909(3) 0.0328(4) Uani 1 1 d .
H26A H 0.2584 0.4935 0.4997 0.049 Uiso 1 1 calc R
H26B H 0.2433 0.5140 0.3697 0.049 Uiso 1 1 calc R
H26C H 0.2700 0.4921 0.3254 0.049 Uiso 1 1 calc R
C27 C 0.18494(4) 0.44712(4) 0.9452(3) 0.0276(3) Uani 1 1 d .
H27A H 0.1688 0.4448 0.8717 0.041 Uiso 1 1 calc R
H27B H 0.1964 0.4653 0.9187 0.041 Uiso 1 1 calc R
H27C H 0.1770 0.4493 1.0498 0.041 Uiso 1 1 calc R
C28 C 0.18997(4) 0.39302(5) 1.1971(3) 0.0251(3) Uani 1 1 d .
H28A H 0.1855 0.4136 1.2375 0.030 Uiso 1 1 calc R
H28B H 0.2022 0.3824 1.2742 0.030 Uiso 1 1 calc R
C29 C 0.16068(4) 0.37503(6) 1.1733(3) 0.0364(5) Uani 1 1 d .
H29A H 0.1486 0.3854 1.0961 0.055 Uiso 1 1 calc R
H29B H 0.1500 0.3740 1.2713 0.055 Uiso 1 1 calc R
H29C H 0.1651 0.3544 1.1377 0.055 Uiso 1 1 calc R
C30 C 0.30518(5) 0.27809(5) 1.1648(3) 0.0342(5) Uani 1 1 d .
H30A H 0.3250 0.2762 1.2100 0.041 Uiso 1 1 calc R
H30B H 0.2922 0.2874 1.2431 0.041 Uiso 1 1 calc R
C31 C 0.29357(15) 0.24634(9) 1.1222(6) 0.108(2) Uani 1 1 d .
H31A H 0.2747 0.2483 1.0688 0.162 Uiso 1 1 calc R
H31B H 0.2909 0.2343 1.2163 0.162 Uiso 1 1 calc R
H31C H 0.3077 0.2361 1.0542 0.162 Uiso 1 1 calc R
C32 C 0.35782(4) 0.28210(5) 0.9116(3) 0.0319(4) Uani 1 1 d .
H32A H 0.3603 0.2716 1.0105 0.048 Uiso 1 1 calc R
H32B H 0.3739 0.2966 0.8970 0.048 Uiso 1 1 calc R
H32C H 0.3580 0.2672 0.8275 0.048 Uiso 1 1 calc R
C33 C 0.29924(3) 0.39776(4) 0.7411(2) 0.0181(2) Uani 1 1 d .
C34 C 0.33551(3) 0.44439(4) 0.7015(2) 0.0202(3) Uani 1 1 d .
C35 C 0.36543(4) 0.43810(5) 0.7814(3) 0.0258(3) Uani 1 1 d .
H35A H 0.3624 0.4357 0.8927 0.039 Uiso 1 1 calc R
H35B H 0.3787 0.4552 0.7627 0.039 Uiso 1 1 calc R
H35C H 0.3740 0.4194 0.7391 0.039 Uiso 1 1 calc R
C36 C 0.33827(5) 0.44576(5) 0.5230(3) 0.0320(4) Uani 1 1 d .
H36A H 0.3473 0.4270 0.4853 0.048 Uiso 1 1 calc R
H36B H 0.3505 0.4632 0.4938 0.048 Uiso 1 1 calc R
H36C H 0.3187 0.4480 0.4772 0.048 Uiso 1 1 calc R
C37 C 0.32062(5) 0.47370(5) 0.7661(3) 0.0324(4) Uani 1 1 d .
H37A H 0.3017 0.4767 0.7151 0.049 Uiso 1 1 calc R
H37B H 0.3333 0.4913 0.7463 0.049 Uiso 1 1 calc R
H37C H 0.3176 0.4715 0.8776 0.049 Uiso 1 1 calc R
C38 C 0.24072(4) 0.33486(4) 0.6362(2) 0.0216(3) Uani 1 1 d .
C39 C 0.19445(4) 0.29886(5) 0.5918(3) 0.0323(4) Uani 1 1 d .
C40 C 0.17993(6) 0.31092(7) 0.4406(5) 0.0495(7) Uani 1 1 d .
H40A H 0.1757 0.3327 0.4517 0.074 Uiso 1 1 calc R
H40B H 0.1616 0.2998 0.4216 0.074 Uiso 1 1 calc R
H40C H 0.1933 0.3078 0.3536 0.074 Uiso 1 1 calc R
C41 C 0.17447(6) 0.30505(9) 0.7341(5) 0.0638(10) Uani 1 1 d .
H41A H 0.1842 0.2978 0.8279 0.096 Uiso 1 1 calc R
H41B H 0.1558 0.2943 0.7210 0.096 Uiso 1 1 calc R
H41C H 0.1708 0.3269 0.7430 0.096 Uiso 1 1 calc R
C42 C 0.20398(7) 0.26503(6) 0.5840(5) 0.0548(9) Uani 1 1 d .
H42A H 0.2180 0.2623 0.4996 0.082 Uiso 1 1 calc R
H42B H 0.1868 0.2522 0.5657 0.082 Uiso 1 1 calc R
H42C H 0.2132 0.2592 0.6819 0.082 Uiso 1 1 calc R

loop_
_atom_site_aniso_label
_atom_site_aniso_U_11
_atom_site_aniso_U_22
_atom_site_aniso_U_33
_atom_site_aniso_U_23
_atom_site_aniso_U_13
_atom_site_aniso_U_12
Fe1 0.01600(7) 0.01836(8) 0.01262(9) 0.00147(8) 0.00121(7) -0.00081(7)
Cl1 0.02715(16) 0.02744(18) 0.01946(19) -0.00104(15) -0.00155(14) -0.00114(14)
N1 0.0191(5) 0.0203(5) 0.0134(5) 0.0002(5) 0.0017(4) 0.0006(4)
N2 0.0182(4) 0.0205(5) 0.0129(5) 0.0007(5) 0.0008(4) 0.0010(4)
N3 0.0178(5) 0.0224(6) 0.0150(6) 0.0008(5) 0.0024(4) -0.0004(4)
N4 0.0198(5) 0.0210(6) 0.0152(6) 0.0026(5) 0.0011(4) -0.0001(4)
N5 0.0216(5) 0.0239(6) 0.0169(6) 0.0005(5) 0.0007(5) -0.0006(5)
N6 0.0253(6) 0.0271(7) 0.0285(9) -0.0028(6) 0.0007(6) -0.0035(5)
O1 0.0593(11) 0.0911(16) 0.0608(17) -0.0399(14) -0.0327(11) 0.0453(12)
O2 0.0659(11) 0.0357(8) 0.0285(10) 0.0003(7) 0.0035(8) -0.0198(8)
O3 0.0626(11) 0.0487(10) 0.0300(10) 0.0000(8) 0.0174(9) -0.0225(9)
O4 0.0406(8) 0.0358(8) 0.0267(8) -0.0026(7) -0.0114(6) -0.0069(6)
C1 0.0215(6) 0.0198(6) 0.0165(7) 0.0006(5) 0.0029(5) 0.0022(5)
C2 0.0243(6) 0.0234(7) 0.0156(7) 0.0010(6) 0.0042(5) 0.0044(5)
C3 0.0232(6) 0.0197(6) 0.0136(6) -0.0011(5) 0.0040(5) 0.0004(5)
C4 0.0198(5) 0.0189(6) 0.0137(6) 0.0000(5) 0.0007(5) -0.0007(4)
C5 0.0186(5) 0.0206(6) 0.0126(6) 0.0010(5) -0.0002(5) 0.0007(4)
C6 0.0185(5) 0.0219(6) 0.0142(6) 0.0025(5) -0.0009(5) -0.0008(5)
C7 0.0194(5) 0.0216(6) 0.0170(7) 0.0030(5) -0.0006(5) 0.0018(5)
C8 0.0173(5) 0.0223(6) 0.0151(7) 0.0022(5) 0.0007(5) 0.0020(5)
C9 0.0182(5) 0.0231(6) 0.0183(8) 0.0030(6) 0.0013(5) 0.0019(5)
C10 0.0164(5) 0.0245(7) 0.0164(7) 0.0003(6) 0.0023(5) 0.0010(5)
C11 0.0189(5) 0.0250(7) 0.0181(7) -0.0022(6) 0.0017(5) -0.0009(5)
C12 0.0185(5) 0.0264(7) 0.0179(7) -0.0004(6) 0.0043(5) -0.0015(5)
C13 0.0182(5) 0.0255(7) 0.0161(7) 0.0006(6) 0.0022(5) -0.0014(5)
C14 0.0230(6) 0.0318(8) 0.0214(8) 0.0073(7) 0.0072(6) 0.0012(6)
C15 0.0252(7) 0.0303(8) 0.0212(8) 0.0093(7) 0.0059(6) 0.0018(6)
C16 0.0227(6) 0.0223(7) 0.0178(7) 0.0061(5) 0.0022(5) -0.0004(5)
C17 0.0266(7) 0.0273(8) 0.0181(8) 0.0078(6) 0.0009(6) 0.0023(6)
C18 0.0253(6) 0.0252(7) 0.0195(8) 0.0040(6) 0.0007(6) 0.0043(5)
C19 0.0207(6) 0.0220(7) 0.0184(7) 0.0036(6) 0.0009(5) 0.0024(5)
C20 0.0226(6) 0.0263(7) 0.0179(7) 0.0043(6) 0.0034(5) 0.0051(5)
C21 0.0292(7) 0.0333(9) 0.0268(10) 0.0067(8) 0.0113(7) 0.0126(7)
C22 0.0248(8) 0.0606(15) 0.0417(15) 0.0110(13) 0.0049(9) 0.0061(9)
C23 0.0311(7) 0.0264(7) 0.0141(7) 0.0015(6) 0.0052(6) 0.0029(6)
C24 0.0251(6) 0.0261(7) 0.0158(7) 0.0039(6) 0.0014(5) 0.0021(5)
C25 0.0233(6) 0.0228(7) 0.0198(8) 0.0032(6) -0.0010(5) 0.0032(5)
C26 0.0363(9) 0.0237(8) 0.0385(13) -0.0019(8) -0.0068(9) 0.0014(7)
C27 0.0253(6) 0.0310(8) 0.0264(9) -0.0027(8) 0.0071(7) 0.0060(6)
C28 0.0214(6) 0.0357(8) 0.0183(7) -0.0021(7) 0.0061(6) -0.0034(6)
C29 0.0210(7) 0.0547(12) 0.0335(13) 0.0034(10) 0.0062(7) -0.0090(7)
C30 0.0374(9) 0.0381(10) 0.0271(11) 0.0172(9) 0.0043(8) 0.0080(8)
C31 0.205(6) 0.054(2) 0.066(3) 0.038(2) -0.048(4) -0.055(3)
C32 0.0314(8) 0.0391(10) 0.0253(10) 0.0088(8) 0.0035(7) 0.0159(7)
C33 0.0193(5) 0.0220(6) 0.0130(6) 0.0018(5) 0.0018(5) 0.0006(5)
C34 0.0188(5) 0.0218(6) 0.0201(7) 0.0014(6) -0.0001(5) -0.0030(4)
C35 0.0196(6) 0.0309(8) 0.0269(9) -0.0001(7) -0.0024(6) -0.0002(6)
C36 0.0364(9) 0.0407(11) 0.0189(9) 0.0051(8) 0.0012(7) -0.0104(8)
C37 0.0301(8) 0.0243(8) 0.0427(13) -0.0048(9) -0.0060(8) 0.0035(6)
C38 0.0218(6) 0.0242(7) 0.0187(7) 0.0002(6) 0.0025(5) 0.0017(5)
C39 0.0264(7) 0.0347(10) 0.0358(12) 0.0013(9) -0.0002(8) -0.0100(7)
C40 0.0431(11) 0.0547(15) 0.0506(18) 0.0053(15) -0.0175(13) -0.0121(11)
C41 0.0440(13) 0.082(2) 0.065(3) 0.0000(19) 0.0289(15) -0.0182(14)
C42 0.0634(17) 0.0303(11) 0.071(3) -0.0018(13) -0.0086(17) -0.0122(11)

loop_
_atom_type_symbol
_atom_type_description
_atom_type_scat_dispersion_real
_atom_type_scat_dispersion_imag
_atom_type_scat_source
C C 0.0019 0.0015
;
International Tables Vol C Tables 6.1.1.4 and
S. Sasaki (1989). Numerical Tables of Anomalous Scattering Factors
Calculated by the Cromer and Liberman's Method,
KEK Report, 88-14, 1-136.
;
H H 0.0000 0.0000 'International Tables Vol C Tables 4.2.6.8 and 6.1.1.4'
N N 0.0037 0.0031
;
International Tables Vol C Tables 6.1.1.4 and
S. Sasaki (1989). Numerical Tables of Anomalous Scattering Factors
Calculated by the Cromer and Liberman's Method,
KEK Report, 88-14, 1-136.
;
O O 0.0065 0.0057
;
International Tables Vol C Tables 6.1.1.4 and
S. Sasaki (1989). Numerical Tables of Anomalous Scattering Factors
Calculated by the Cromer and Liberman's Method,
KEK Report, 88-14, 1-136.
;
Cl Cl 0.1253 0.1495
;
International Tables Vol C Tables 6.1.1.4 and
S. Sasaki (1989). Numerical Tables of Anomalous Scattering Factors
Calculated by the Cromer and Liberman's Method,
KEK Report, 88-14, 1-136.
;
Fe Fe 0.2961 0.8004
;
International Tables Vol C Tables 6.1.1.4 and
S. Sasaki (1989). Numerical Tables of Anomalous Scattering Factors
Calculated by the Cromer and Liberman's Method,
KEK Report, 88-14, 1-136.
;

loop_
_geom_angle_atom_site_label_1
_geom_angle_atom_site_label_2
_geom_angle_atom_site_label_3
_geom_angle
N1 Fe1 C38 95.70(7)
N1 Fe1 N2 78.58(6)
C38 Fe1 N2 92.97(7)
N1 Fe1 C33 84.71(6)
C38 Fe1 C33 176.59(7)
N2 Fe1 C33 83.79(7)
N1 Fe1 N4 89.62(6)
C38 Fe1 N4 89.64(7)
N2 Fe1 N4 168.11(6)
C33 Fe1 N4 93.75(6)
N1 Fe1 N3 168.00(6)
C38 Fe1 N3 86.85(7)
N2 Fe1 N3 89.59(6)
C33 Fe1 N3 92.07(6)
N4 Fe1 N3 102.14(6)
O3 Cl1 O1 109.93(17)
O3 Cl1 O2 108.66(12)
O1 Cl1 O2 109.55(15)
O3 Cl1 O4 108.97(11)
O1 Cl1 O4 109.81(13)
O2 Cl1 O4 109.90(11)
C1 N1 C4 107.16(14)
C1 N1 Fe1 132.55(13)
C4 N1 Fe1 118.52(10)
C8 N2 C5 107.26(14)
C8 N2 Fe1 132.26(12)
C5 N2 Fe1 118.21(10)
C13 N3 C10 104.99(14)
C13 N3 Fe1 132.42(12)
C10 N3 Fe1 122.59(12)
C16 N4 C19 104.87(14)
C16 N4 Fe1 132.50(11)
C19 N4 Fe1 122.61(12)
C33 N5 C34 169.47(19)
C38 N6 C39 172.9(2)
N1 C1 C20 121.14(16)
N1 C1 C2 109.54(15)
C20 C1 C2 129.17(14)
C3 C2 C1 107.72(14)
C3 C2 C21 127.52(17)
C1 C2 C21 124.59(16)
C2 C3 C4 105.62(15)
C2 C3 C23 126.67(15)
C4 C3 C23 127.67(15)
N1 C4 C5 112.20(14)
N1 C4 C3 109.86(13)
C5 C4 C3 137.05(16)
N2 C5 C4 112.41(14)
N2 C5 C6 109.88(14)
C4 C5 C6 136.77(15)
C7 C6 C5 105.48(15)
C7 C6 C24 126.06(15)
C5 C6 C24 128.34(15)
C6 C7 C8 107.70(14)
C6 C7 C25 126.73(16)
C8 C7 C25 125.28(16)
N2 C8 C9 121.47(15)
N2 C8 C7 109.57(14)
C9 C8 C7 128.82(15)
C10 C9 C8 125.33(15)
C10 C9 H9 117.3
C8 C9 H9 117.3
C9 C10 N3 126.95(15)
C9 C10 C11 122.79(15)
N3 C10 C11 110.07(15)
C12 C11 C10 107.24(14)
C12 C11 C27 127.75(17)
C10 C11 C27 124.97(17)
C11 C12 C13 106.80(16)
C11 C12 C28 126.82(16)
C13 C12 C28 126.38(17)
N3 C13 C14 129.56(16)
N3 C13 C12 110.83(15)
C14 C13 C12 119.61(17)
C15 C14 C13 134.93(17)
C15 C14 H14 112.5
C13 C14 H14 112.5
C14 C15 C16 134.96(18)
C14 C15 H15 112.5
C16 C15 H15 112.5
N4 C16 C15 129.60(16)
N4 C16 C17 110.97(15)
C15 C16 C17 119.40(16)
C18 C17 C16 106.84(16)
C18 C17 C30 126.66(17)
C16 C17 C30 126.43(17)
C17 C18 C19 106.94(15)
C17 C18 C32 128.27(18)
C19 C18 C32 124.79(17)
C20 C19 N4 127.19(16)
C20 C19 C18 122.28(15)
N4 C19 C18 110.24(15)
C19 C20 C1 125.15(15)
C19 C20 H20 117.4
C1 C20 H20 117.4
C2 C21 C22 111.53(18)
C2 C21 H21A 109.3
C22 C21 H21A 109.3
C2 C21 H21B 109.3
C22 C21 H21B 109.3
H21A C21 H21B 108.0
C21 C22 H22A 109.5
C21 C22 H22B 109.5
H22A C22 H22B 109.5
C21 C22 H22C 109.5
H22A C22 H22C 109.5
H22B C22 H22C 109.5
C3 C23 H23A 109.5
C3 C23 H23B 109.5
H23A C23 H23B 109.5
C3 C23 H23C 109.5
H23A C23 H23C 109.5
H23B C23 H23C 109.5
C6 C24 H24A 109.5
C6 C24 H24B 109.5
H24A C24 H24B 109.5
C6 C24 H24C 109.5
H24A C24 H24C 109.5
H24B C24 H24C 109.5
C7 C25 C26 110.89(14)
C7 C25 H25A 109.5
C26 C25 H25A 109.5
C7 C25 H25B 109.5
C26 C25 H25B 109.5
H25A C25 H25B 108.0
C25 C26 H26A 109.5
C25 C26 H26B 109.5
H26A C26 H26B 109.5
C25 C26 H26C 109.5
H26A C26 H26C 109.5
H26B C26 H26C 109.5
C11 C27 H27A 109.5
C11 C27 H27B 109.5
H27A C27 H27B 109.5
C11 C27 H27C 109.5
H27A C27 H27C 109.5
H27B C27 H27C 109.5
C12 C28 C29 111.25(18)
C12 C28 H28A 109.4
C29 C28 H28A 109.4
C12 C28 H28B 109.4
C29 C28 H28B 109.4
H28A C28 H28B 108.0
C28 C29 H29A 109.5
C28 C29 H29B 109.5
H29A C29 H29B 109.5
C28 C29 H29C 109.5
H29A C29 H29C 109.5
H29B C29 H29C 109.5
C31 C30 C17 110.3(3)
C31 C30 H30A 109.6
C17 C30 H30A 109.6
C31 C30 H30B 109.6
C17 C30 H30B 109.6
H30A C30 H30B 108.1
C30 C31 H31A 109.5
C30 C31 H31B 109.5
H31A C31 H31B 109.5
C30 C31 H31C 109.5
H31A C31 H31C 109.5
H31B C31 H31C 109.5
C18 C32 H32A 109.5
C18 C32 H32B 109.5
H32A C32 H32B 109.5
C18 C32 H32C 109.5
H32A C32 H32C 109.5
H32B C32 H32C 109.5
N5 C33 Fe1 165.72(16)
N5 C34 C36 106.63(15)
N5 C34 C35 107.60(14)
C36 C34 C35 112.29(16)
N5 C34 C37 107.21(14)
C36 C34 C37 111.12(18)
C35 C34 C37 111.67(16)
C34 C35 H35A 109.5
C34 C35 H35B 109.5
H35A C35 H35B 109.5
C34 C35 H35C 109.5
H35A C35 H35C 109.5
H35B C35 H35C 109.5
C34 C36 H36A 109.5
C34 C36 H36B 109.5
H36A C36 H36B 109.5
C34 C36 H36C 109.5
H36A C36 H36C 109.5
H36B C36 H36C 109.5
C34 C37 H37A 109.5
C34 C37 H37B 109.5
H37A C37 H37B 109.5
C34 C37 H37C 109.5
H37A C37 H37C 109.5
H37B C37 H37C 109.5
N6 C38 Fe1 173.88(18)
N6 C39 C42 107.70(19)
N6 C39 C41 106.4(2)
C42 C39 C41 111.5(3)
N6 C39 C40 105.74(19)
C42 C39 C40 114.1(3)
C41 C39 C40 110.9(2)
C39 C40 H40A 109.5
C39 C40 H40B 109.5
H40A C40 H40B 109.5
C39 C40 H40C 109.5
H40A C40 H40C 109.5
H40B C40 H40C 109.5
C39 C41 H41A 109.5
C39 C41 H41B 109.5
H41A C41 H41B 109.5
C39 C41 H41C 109.5
H41A C41 H41C 109.5
H41B C41 H41C 109.5
C39 C42 H42A 109.5
C39 C42 H42B 109.5
H42A C42 H42B 109.5
C39 C42 H42C 109.5
H42A C42 H42C 109.5
H42B C42 H42C 109.5

loop_
_geom_bond_atom_site_label_1
_geom_bond_atom_site_label_2
_geom_bond_distance
Fe1 N1 1.9316(14)
Fe1 C38 1.9342(18)
Fe1 N2 1.9336(15)
Fe1 C33 1.9375(16)
Fe1 N4 2.0172(15)
Fe1 N3 2.0312(15)
Cl1 O3 1.433(2)
Cl1 O1 1.4363(19)
Cl1 O2 1.4377(17)
Cl1 O4 1.4472(17)
N1 C1 1.355(2)
N1 C4 1.385(2)
N2 C8 1.355(2)
N2 C5 1.387(2)
N3 C13 1.365(2)
N3 C10 1.412(2)
N4 C16 1.364(2)
N4 C19 1.410(2)
N5 C33 1.151(2)
N5 C34 1.464(2)
N6 C38 1.148(2)
N6 C39 1.470(2)
C1 C20 1.385(3)
C1 C2 1.450(3)
C2 C3 1.373(2)
C2 C21 1.509(2)
C3 C4 1.451(2)
C3 C23 1.494(3)
C4 C5 1.395(2)
C5 C6 1.448(2)
C6 C7 1.381(2)
C6 C24 1.487(3)
C7 C8 1.447(2)
C7 C25 1.497(2)
C8 C9 1.386(2)
C9 C10 1.384(3)
C9 H9 0.9300
C10 C11 1.442(2)
C11 C12 1.353(3)
C11 C27 1.498(2)
C12 C13 1.462(2)
C12 C28 1.501(3)
C13 C14 1.403(3)
C14 C15 1.379(3)
C14 H14 0.9300
C15 C16 1.408(2)
C15 H15 0.9300
C16 C17 1.455(2)
C17 C18 1.357(3)
C17 C30 1.507(3)
C18 C19 1.437(3)
C18 C32 1.505(2)
C19 C20 1.382(3)
C20 H20 0.9300
C21 C22 1.526(4)
C21 H21A 0.9700
C21 H21B 0.9700
C22 H22A 0.9600
C22 H22B 0.9600
C22 H22C 0.9600
C23 H23A 0.9600
C23 H23B 0.9600
C23 H23C 0.9600
C24 H24A 0.9600
C24 H24B 0.9600
C24 H24C 0.9600
C25 C26 1.532(3)
C25 H25A 0.9700
C25 H25B 0.9700
C26 H26A 0.9600
C26 H26B 0.9600
C26 H26C 0.9600
C27 H27A 0.9600
C27 H27B 0.9600
C27 H27C 0.9600
C28 C29 1.535(3)
C28 H28A 0.9700
C28 H28B 0.9700
C29 H29A 0.9600
C29 H29B 0.9600
C29 H29C 0.9600
C30 C31 1.507(4)
C30 H30A 0.9700
C30 H30B 0.9700
C31 H31A 0.9600
C31 H31B 0.9600
C31 H31C 0.9600
C32 H32A 0.9600
C32 H32B 0.9600
C32 H32C 0.9600
C34 C36 1.521(3)
C34 C35 1.523(2)
C34 C37 1.529(3)
C35 H35A 0.9600
C35 H35B 0.9600
C35 H35C 0.9600
C36 H36A 0.9600
C36 H36B 0.9600
C36 H36C 0.9600
C37 H37A 0.9600
C37 H37B 0.9600
C37 H37C 0.9600
C39 C42 1.520(4)
C39 C41 1.525(4)
C39 C40 1.529(4)
C40 H40A 0.9600
C40 H40B 0.9600
C40 H40C 0.9600
C41 H41A 0.9600
C41 H41B 0.9600
C41 H41C 0.9600
C42 H42A 0.9600
C42 H42B 0.9600
C42 H42C 0.9600

loop_
_geom_torsion_atom_site_label_1
_geom_torsion_atom_site_label_2
_geom_torsion_atom_site_label_3
_geom_torsion_atom_site_label_4
_geom_torsion
C38 Fe1 N1 C1 -103.49(16)
N2 Fe1 N1 C1 164.63(16)
C33 Fe1 N1 C1 79.91(16)
N4 Fe1 N1 C1 -13.89(16)
N3 Fe1 N1 C1 154.8(2)
C38 Fe1 N1 C4 93.84(13)
N2 Fe1 N1 C4 1.96(12)
C33 Fe1 N1 C4 -82.76(12)
N4 Fe1 N1 C4 -176.56(12)
N3 Fe1 N1 C4 -7.9(4)
N1 Fe1 N2 C8 -162.96(15)
C38 Fe1 N2 C8 101.82(15)
C33 Fe1 N2 C8 -77.13(15)
N4 Fe1 N2 C8 -155.7(3)
N3 Fe1 N2 C8 15.00(15)
N1 Fe1 N2 C5 -2.48(12)
C38 Fe1 N2 C5 -97.70(13)
C33 Fe1 N2 C5 83.35(12)
N4 Fe1 N2 C5 4.7(4)
N3 Fe1 N2 C5 175.48(12)
N1 Fe1 N3 C13 177.0(2)
C38 Fe1 N3 C13 74.33(16)
N2 Fe1 N3 C13 167.32(16)
C33 Fe1 N3 C13 -108.91(16)
N4 Fe1 N3 C13 -14.62(16)
N1 Fe1 N3 C10 -2.3(4)
C38 Fe1 N3 C10 -104.95(14)
N2 Fe1 N3 C10 -11.96(13)
C33 Fe1 N3 C10 71.81(13)
N4 Fe1 N3 C10 166.10(12)
N1 Fe1 N4 C16 -165.80(16)
C38 Fe1 N4 C16 -70.10(17)
N2 Fe1 N4 C16 -172.9(2)
C33 Fe1 N4 C16 109.53(17)
N3 Fe1 N4 C16 16.60(17)
N1 Fe1 N4 C19 12.67(14)
C38 Fe1 N4 C19 108.37(14)
N2 Fe1 N4 C19 5.6(4)
C33 Fe1 N4 C19 -72.00(14)
N3 Fe1 N4 C19 -164.93(13)
C4 N1 C1 C20 172.94(16)
Fe1 N1 C1 C20 8.8(3)
C4 N1 C1 C2 -2.97(19)
Fe1 N1 C1 C2 -167.08(12)
N1 C1 C2 C3 1.6(2)
C20 C1 C2 C3 -173.87(18)
N1 C1 C2 C21 177.19(17)
C20 C1 C2 C21 1.7(3)
C1 C2 C3 C4 0.39(19)
C21 C2 C3 C4 -175.03(18)
C1 C2 C3 C23 178.33(17)
C21 C2 C3 C23 2.9(3)
C1 N1 C4 C5 -167.85(14)
Fe1 N1 C4 C5 -1.13(18)
C1 N1 C4 C3 3.24(18)
Fe1 N1 C4 C3 169.97(11)
C2 C3 C4 N1 -2.23(19)
C23 C3 C4 N1 179.85(16)
C2 C3 C4 C5 165.63(19)
C23 C3 C4 C5 -12.3(3)
C8 N2 C5 C4 167.57(14)
Fe1 N2 C5 C4 2.59(18)
C8 N2 C5 C6 -3.24(18)
Fe1 N2 C5 C6 -168.23(10)
N1 C4 C5 N2 -0.90(19)
C3 C4 C5 N2 -168.56(18)
N1 C4 C5 C6 166.45(18)
C3 C4 C5 C6 -1.2(4)
N2 C5 C6 C7 2.11(18)
C4 C5 C6 C7 -165.45(19)
N2 C5 C6 C24 178.25(16)
C4 C5 C6 C24 10.7(3)
C5 C6 C7 C8 -0.20(18)
C24 C6 C7 C8 -176.46(16)
C5 C6 C7 C25 173.90(16)
C24 C6 C7 C25 -2.4(3)
C5 N2 C8 C9 -173.04(15)
Fe1 N2 C8 C9 -11.0(2)
C5 N2 C8 C7 3.08(18)
Fe1 N2 C8 C7 165.12(12)
C6 C7 C8 N2 -1.80(19)
C25 C7 C8 N2 -176.01(15)
C6 C7 C8 C9 173.95(17)
C25 C7 C8 C9 -0.3(3)
N2 C8 C9 C10 -0.7(3)
C7 C8 C9 C10 -176.04(16)
C8 C9 C10 N3 1.9(3)
C8 C9 C10 C11 -172.69(16)
C13 N3 C10 C9 -172.44(17)
Fe1 N3 C10 C9 7.0(2)
C13 N3 C10 C11 2.75(18)
Fe1 N3 C10 C11 -177.80(11)
C9 C10 C11 C12 172.63(16)
N3 C10 C11 C12 -2.79(19)
C9 C10 C11 C27 -5.1(3)
N3 C10 C11 C27 179.52(16)
C10 C11 C12 C13 1.62(19)
C27 C11 C12 C13 179.22(17)
C10 C11 C12 C28 -177.34(17)
C27 C11 C12 C28 0.3(3)
C10 N3 C13 C14 177.60(19)
Fe1 N3 C13 C14 -1.8(3)
C10 N3 C13 C12 -1.74(18)
Fe1 N3 C13 C12 178.89(12)
C11 C12 C13 N3 0.1(2)
C28 C12 C13 N3 179.04(16)
C11 C12 C13 C14 -179.35(17)
C28 C12 C13 C14 -0.4(3)
N3 C13 C14 C15 14.0(4)
C12 C13 C14 C15 -166.8(2)
C13 C14 C15 C16 1.5(5)
C19 N4 C16 C15 -180.0(2)
Fe1 N4 C16 C15 -1.3(3)
C19 N4 C16 C17 2.2(2)
Fe1 N4 C16 C17 -179.15(13)
C14 C15 C16 N4 -14.3(4)
C14 C15 C16 C17 163.3(2)
N4 C16 C17 C18 0.1(2)
C15 C16 C17 C18 -177.94(18)
N4 C16 C17 C30 -176.8(2)
C15 C16 C17 C30 5.1(3)
C16 C17 C18 C19 -2.4(2)
C30 C17 C18 C19 174.6(2)
C16 C17 C18 C32 177.9(2)
C30 C17 C18 C32 -5.2(4)
C16 N4 C19 C20 170.06(18)
Fe1 N4 C19 C20 -8.8(3)
C16 N4 C19 C18 -3.7(2)
Fe1 N4 C19 C18 177.48(12)
C17 C18 C19 C20 -170.23(18)
C32 C18 C19 C20 9.5(3)
C17 C18 C19 N4 3.9(2)
C32 C18 C19 N4 -176.35(18)
N4 C19 C20 C1 -1.0(3)
C18 C19 C20 C1 172.02(18)
N1 C1 C20 C19 1.8(3)
C2 C1 C20 C19 176.84(18)
C3 C2 C21 C22 86.2(3)
C1 C2 C21 C22 -88.4(2)
C6 C7 C25 C26 -77.9(2)
C8 C7 C25 C26 95.3(2)
C11 C12 C28 C29 90.1(2)
C13 C12 C28 C29 -88.6(2)
C18 C17 C30 C31 -82.3(4)
C16 C17 C30 C31 94.1(4)
C34 N5 C33 Fe1 -3.2(14)
N1 Fe1 C33 N5 49.4(6)
N2 Fe1 C33 N5 -29.7(6)
N4 Fe1 C33 N5 138.6(6)
N3 Fe1 C33 N5 -119.0(6)
C33 N5 C34 C36 -10.4(9)
C33 N5 C34 C35 -131.1(9)
C33 N5 C34 C37 108.7(9)
